data_1507903
loop_
_publ_author_name
Zhu,
Bao-Yong'
'Zhang, Xiu-Ling'
'Guo, Feng'
'Liu, Xin-Hua'

_publ_section_title
;
 Synthesis and characterization of four new coordination polymers
 constructed with d10 metals and mixed flexible ligands under solvothermal
 conditions
;
_journal_name_full
;
Inorganica Chimica Acta
;
_journal_page_first 58
_journal_page_last 65
_journal_paper_doi 10.1016/j.ica.2012.04.044
_journal_volume 391
_journal_year 2012
_chemical_formula_sum 'C20 H28 N4 O9 Zn'
_chemical_formula_weight 533.83
_space_group_IT_number 14
_symmetry_cell_setting monoclinic
_symmetry_space_group_name_Hall '-P 2yn'
_symmetry_space_group_name_H-M 'P 1 21/n 1'
_atom_sites_solution_hydrogens mixed
_atom_sites_solution_primary direct
_atom_sites_solution_secondary difmap
_cell_angle_alpha 90.000
_cell_angle_beta 95.524(5)
_cell_angle_gamma 90.000
_cell_formula_units_Z 4
_cell_length_a 11.037(1)
_cell_length_b 16.559(1)
_cell_length_c 13.018(1)
_cell_measurement_reflns_used 4639
_cell_measurement_temperature 296(2)
_cell_measurement_theta_max 26.30
_cell_measurement_theta_min 2.46
_cell_volume 2368.1(3)
_computing_cell_refinement 'Bruker SMART'
_computing_data_collection 'Bruker SMART'
_computing_data_reduction 'Bruker SAINT'
_computing_molecular_graphics 'SHELXTL(Sheldrick, 2008)'
_computing_publication_material 'WINGX (Farrugia,1999)'
_computing_structure_refinement 'SHELXL-97 (Sheldrick, 2008)'
_computing_structure_solution 'SIR97 (Altomare,1999)'
_diffrn_ambient_temperature 296(2)
_diffrn_measured_fraction_theta_full 1.000
_diffrn_measured_fraction_theta_max 1.000
_diffrn_measurement_device_type 'Bruker APEX2 CCD area-detector diffractometer'
_diffrn_measurement_method '\f and \w scans'
_diffrn_radiation_monochromator graphite
_diffrn_radiation_source 'fine-focus sealed tube'
_diffrn_radiation_type MoK\a
_diffrn_radiation_wavelength 0.71073
_diffrn_reflns_av_R_equivalents 0.0214
_diffrn_reflns_av_sigmaI/netI 0.0239
_diffrn_reflns_limit_h_max 11
_diffrn_reflns_limit_h_min -13
_diffrn_reflns_limit_k_max 17
_diffrn_reflns_limit_k_min -19
_diffrn_reflns_limit_l_max 15
_diffrn_reflns_limit_l_min -14
_diffrn_reflns_number 11954
_diffrn_reflns_theta_full 25.00
_diffrn_reflns_theta_max 25.00
_diffrn_reflns_theta_min 2.00
_exptl_absorpt_coefficient_mu 1.094
_exptl_absorpt_correction_T_max 0.8199
_exptl_absorpt_correction_T_min 0.7478
_exptl_absorpt_correction_type multi-scan
_exptl_absorpt_process_details '(SADABS; Bruker, 2001)'
_exptl_crystal_colour colorless
_exptl_crystal_density_diffrn 1.497
_exptl_crystal_density_method 'not measured'
_exptl_crystal_description block
_exptl_crystal_F_000 1112
_exptl_crystal_size_max 0.28
_exptl_crystal_size_mid 0.24
_exptl_crystal_size_min 0.19
_refine_diff_density_max 1.068
_refine_diff_density_min -0.709
_refine_diff_density_rms 0.059
_refine_ls_extinction_method none
_refine_ls_goodness_of_fit_ref 1.057
_refine_ls_hydrogen_treatment constr
_refine_ls_matrix_type full
_refine_ls_number_parameters 307
_refine_ls_number_reflns 4167
_refine_ls_number_restraints 13
_refine_ls_restrained_S_all 1.155
_refine_ls_R_factor_all 0.0539
_refine_ls_R_factor_gt 0.0431
_refine_ls_shift/su_max 0.000
_refine_ls_shift/su_mean 0.000
_refine_ls_structure_factor_coef Fsqd
_refine_ls_weighting_details 'calc w=1/[\s^2^(Fo^2^)+(0.0379P)^2^+3.0985P] where P=(Fo^2^+2Fc^2^)/3'
_refine_ls_weighting_scheme calc
_refine_ls_wR_factor_gt 0.0999
_refine_ls_wR_factor_ref 0.1044
_reflns_number_gt 3446
_reflns_number_total 4167
_reflns_threshold_expression >2sigma(I)
_cod_data_source_file ICA-2012-391-58-65-1.cif
_cod_data_source_block global
_cod_original_sg_symbol_H-M 'P 21/n'
_cod_database_code 1507903

loop_
_symmetry_equiv_pos_as_xyz
'x, y, z'
'-x+1/2, y+1/2, -z+1/2'
'-x, -y, -z'
'x-1/2, -y-1/2, z-1/2'

loop_
_atom_site_label
_atom_site_type_symbol
_atom_site_fract_x
_atom_site_fract_y
_atom_site_fract_z
_atom_site_U_iso_or_equiv
_atom_site_adp_type
_atom_site_occupancy
_atom_site_symmetry_multiplicity
_atom_site_calc_flag
_atom_site_refinement_flags
C1 C 0.1068(4) 0.1316(3) 0.6911(4) 0.0632(10) Uani 1 1 d U
C2 C 0.1972(3) 0.0861(3) 0.6350(3) 0.0549(10) Uani 1 1 d .
H2A H 0.1620 0.0349 0.6114 0.066 Uiso 1 1 calc R
H2B H 0.2150 0.1168 0.5748 0.066 Uiso 1 1 calc R
C3 C 0.3163(3) 0.0054(2) 0.7608(3) 0.0490(9) Uani 1 1 d .
C4 C 0.4281(3) -0.0025(2) 0.8216(3) 0.0446(8) Uani 1 1 d .
C5 C 0.4504(4) -0.0695(2) 0.8824(3) 0.0545(10) Uani 1 1 d .
H5 H 0.5246 -0.0749 0.9221 0.065 Uiso 1 1 calc R
C6 C 0.3630(4) -0.1291(3) 0.8850(4) 0.0647(11) Uani 1 1 d .
H6 H 0.3785 -0.1746 0.9261 0.078 Uiso 1 1 calc R
C7 C 0.2538(4) -0.1210(3) 0.8271(4) 0.0652(12) Uani 1 1 d .
H7 H 0.1950 -0.1610 0.8292 0.078 Uiso 1 1 calc R
C8 C 0.2298(3) -0.0542(3) 0.7656(3) 0.0609(11) Uani 1 1 d .
H8 H 0.1548 -0.0493 0.7269 0.073 Uiso 1 1 calc R
C9 C 0.6332(3) 0.0425(2) 0.8359(3) 0.0468(8) Uani 1 1 d .
H9A H 0.6558 -0.0025 0.7940 0.056 Uiso 1 1 calc R
H9B H 0.6503 0.0279 0.9080 0.056 Uiso 1 1 calc R
C10 C 0.7049(3) 0.1165(2) 0.8124(3) 0.0439(8) Uani 1 1 d .
C11 C 0.9080(4) 0.2540(3) 0.9718(3) 0.0570(10) Uani 1 1 d .
H11 H 0.8474 0.2183 0.9875 0.068 Uiso 1 1 calc R
C12 C 1.0344(3) 0.3181(2) 0.8891(3) 0.0468(9) Uani 1 1 d .
H12 H 1.0794 0.3360 0.8366 0.056 Uiso 1 1 calc R
C13 C 0.9671(4) 0.3057(3) 1.0389(3) 0.0585(10) Uani 1 1 d .
H13 H 0.9553 0.3122 1.1081 0.070 Uiso 1 1 calc R
C14 C 1.1226(3) 0.4155(2) 1.0219(3) 0.0549(10) Uani 1 1 d .
H14A H 1.1758 0.4305 0.9699 0.066 Uiso 1 1 calc R
H14B H 1.1732 0.4002 1.0839 0.066 Uiso 1 1 calc R
C15 C 1.0443(4) 0.4872(2) 1.0450(3) 0.0551(10) Uani 1 1 d .
H15A H 0.9989 0.4738 1.1029 0.066 Uiso 1 1 calc R
H15B H 1.0970 0.5324 1.0655 0.066 Uiso 1 1 calc R
C16 C 0.7243(4) 0.3244(2) 0.6749(3) 0.0514(9) Uani 1 1 d .
H16 H 0.7017 0.3316 0.7412 0.062 Uiso 1 1 calc R
C17 C 0.7314(4) 0.3367(3) 0.5100(3) 0.0568(10) Uani 1 1 d .
H17 H 0.7157 0.3529 0.4416 0.068 Uiso 1 1 calc R
C18 C 0.8144(4) 0.2820(2) 0.5475(3) 0.0548(10) Uani 1 1 d .
H18 H 0.8672 0.2541 0.5087 0.066 Uiso 1 1 calc R
C19 C 0.5716(3) 0.4202(2) 0.5921(3) 0.0551(10) Uani 1 1 d .
H19A H 0.5844 0.4549 0.6523 0.066 Uiso 1 1 calc R
H19B H 0.4979 0.3895 0.5981 0.066 Uiso 1 1 calc R
C20 C 0.5541(3) 0.4717(2) 0.4980(3) 0.0525(9) Uani 1 1 d .
H20A H 0.5410 0.4375 0.4375 0.063 Uiso 1 1 calc R
H20B H 0.6271 0.5032 0.4919 0.063 Uiso 1 1 calc R
N1 N 1.0476(3) 0.34650(18) 0.9850(2) 0.0460(7) Uani 1 1 d .
N4 N 0.6750(3) 0.36381(17) 0.5922(2) 0.0450(7) Uani 1 1 d .
N2 N 0.9505(3) 0.26192(17) 0.8772(2) 0.0439(7) Uani 1 1 d .
N3 N 0.8090(3) 0.27371(18) 0.6509(2) 0.0462(7) Uani 1 1 d .
O1 O 0.0065(3) 0.1429(2) 0.6466(3) 0.0827(10) Uani 1 1 d U
O2 O 0.1374(5) 0.1582(3) 0.7764(3) 0.1408(17) Uani 1 1 d U
O3 O 0.3071(2) 0.0715(2) 0.6980(2) 0.0718(9) Uani 1 1 d .
O4 O 0.5082(2) 0.06008(15) 0.8138(2) 0.0554(7) Uani 1 1 d .
O5 O 0.6611(2) 0.18361(17) 0.8166(3) 0.0709(9) Uani 1 1 d .
O6 O 0.8137(2) 0.10241(15) 0.7917(2) 0.0529(6) Uani 1 1 d .
O1W O 0.4224(3) 0.2410(2) 0.8107(3) 0.0837(10) Uani 1 1 d .
H11W H 0.3667 0.2064 0.7974 0.100 Uiso 1 1 d R
H12W H 0.4882 0.2142 0.8200 0.100 Uiso 1 1 d R
O2W O 0.8324(4) 0.9607(2) 0.6444(3) 0.1076(13) Uani 1 1 d .
H21W H 0.9005 0.9419 0.6283 0.129 Uiso 1 1 d R
H22W H 0.8506 1.0064 0.6715 0.129 Uiso 1 1 d R
O3W O 0.9630(4) 0.1130(3) 0.4276(3) 0.1187(15) Uani 1 1 d .
H31W H 0.9789 0.1272 0.4908 0.142 Uiso 1 1 d R
H32W H 1.0055 0.1453 0.3940 0.142 Uiso 1 1 d R
Zn1 Zn 0.90175(3) 0.19853(2) 0.74961(3) 0.04038(14) Uani 1 1 d .

loop_
_atom_site_aniso_label
_atom_site_aniso_U_11
_atom_site_aniso_U_22
_atom_site_aniso_U_33
_atom_site_aniso_U_23
_atom_site_aniso_U_13
_atom_site_aniso_U_12
C1 0.074(3) 0.054(2) 0.064(2) 0.0149(18) 0.020(2) 0.018(2)
C2 0.0364(19) 0.080(3) 0.048(2) -0.002(2) 0.0014(16) 0.0156(19)
C3 0.0328(17) 0.063(2) 0.052(2) 0.0008(18) 0.0069(15) -0.0008(17)
C4 0.0333(17) 0.048(2) 0.053(2) -0.0030(17) 0.0057(15) -0.0035(15)
C5 0.048(2) 0.052(2) 0.062(2) 0.0044(19) -0.0014(18) -0.0057(18)
C6 0.062(3) 0.057(3) 0.077(3) 0.007(2) 0.018(2) -0.006(2)
C7 0.053(2) 0.065(3) 0.080(3) -0.011(2) 0.023(2) -0.021(2)
C8 0.035(2) 0.085(3) 0.064(3) -0.010(2) 0.0070(18) -0.011(2)
C9 0.0320(17) 0.049(2) 0.059(2) 0.0057(17) 0.0007(15) 0.0001(15)
C10 0.0340(18) 0.047(2) 0.050(2) 0.0029(16) -0.0006(15) -0.0004(15)
C11 0.060(2) 0.059(2) 0.055(2) 0.0045(19) 0.0149(19) -0.0124(19)
C12 0.048(2) 0.049(2) 0.044(2) 0.0006(16) 0.0096(16) -0.0031(17)
C13 0.068(3) 0.066(3) 0.043(2) 0.0015(19) 0.0142(19) -0.008(2)
C14 0.049(2) 0.059(2) 0.055(2) -0.0088(19) -0.0016(17) -0.0071(18)
C15 0.060(2) 0.055(2) 0.049(2) -0.0094(18) -0.0001(18) -0.0069(19)
C16 0.062(2) 0.045(2) 0.049(2) 0.0056(17) 0.0093(18) 0.0151(18)
C17 0.065(2) 0.062(2) 0.042(2) 0.0051(18) 0.0021(18) 0.014(2)
C18 0.059(2) 0.056(2) 0.050(2) -0.0002(18) 0.0116(18) 0.0151(19)
C19 0.050(2) 0.052(2) 0.064(2) 0.0062(19) 0.0034(18) 0.0148(18)
C20 0.051(2) 0.048(2) 0.057(2) 0.0012(18) -0.0031(18) 0.0097(17)
N1 0.0474(17) 0.0479(18) 0.0430(17) -0.0011(14) 0.0057(13) -0.0016(14)
N4 0.0454(16) 0.0390(16) 0.0502(17) 0.0029(13) 0.0027(13) 0.0048(13)
N2 0.0453(16) 0.0426(16) 0.0440(16) 0.0000(13) 0.0047(13) 0.0000(13)
N3 0.0497(17) 0.0418(16) 0.0473(17) 0.0031(13) 0.0052(14) 0.0093(14)
O1 0.0581(17) 0.091(2) 0.103(2) 0.0233(18) 0.0234(16) 0.0251(16)
O2 0.199(4) 0.143(3) 0.083(2) -0.039(2) 0.024(2) 0.047(3)
O3 0.0356(14) 0.092(2) 0.085(2) 0.0304(18) -0.0099(13) -0.0042(14)
O4 0.0317(12) 0.0466(14) 0.0856(19) 0.0115(13) -0.0067(12) -0.0042(11)
O5 0.0467(16) 0.0470(17) 0.122(3) 0.0061(16) 0.0222(16) 0.0022(13)
O6 0.0371(13) 0.0470(15) 0.0755(18) 0.0078(13) 0.0090(12) 0.0000(11)
O1W 0.072(2) 0.082(2) 0.097(3) -0.0035(19) 0.0076(18) 0.0215(18)
O2W 0.107(3) 0.098(3) 0.118(3) -0.022(2) 0.011(2) 0.002(2)
O3W 0.135(4) 0.102(3) 0.112(3) -0.026(3) -0.022(3) 0.027(3)
Zn1 0.0357(2) 0.0365(2) 0.0492(2) -0.00050(18) 0.00520(16) 0.00502(17)

loop_
_atom_type_symbol
_atom_type_description
_atom_type_scat_dispersion_real
_atom_type_scat_dispersion_imag
_atom_type_scat_source
C C 0.0033 0.0016 'International Tables Vol C Tables 4.2.6.8 and 6.1.1.4'
H H 0.0000 0.0000 'International Tables Vol C Tables 4.2.6.8 and 6.1.1.4'
N N 0.0061 0.0033 'International Tables Vol C Tables 4.2.6.8 and 6.1.1.4'
O O 0.0106 0.0060 'International Tables Vol C Tables 4.2.6.8 and 6.1.1.4'
Zn Zn 0.2839 1.4301 'International Tables Vol C Tables 4.2.6.8 and 6.1.1.4'

loop_
_geom_angle_atom_site_label_1
_geom_angle_atom_site_label_2
_geom_angle_atom_site_label_3
_geom_angle
_geom_angle_site_symmetry_1
_geom_angle_site_symmetry_3
O1 C1 O2 122.8(5) . .
O1 C1 C2 117.8(4) . .
O2 C1 C2 119.3(5) . .
O3 C2 C1 112.2(3) . .
O3 C2 H2A 109.2 . .
C1 C2 H2A 109.2 . .
O3 C2 H2B 109.2 . .
C1 C2 H2B 109.2 . .
H2A C2 H2B 107.9 . .
O3 C3 C8 126.1(4) . .
O3 C3 C4 115.0(3) . .
C8 C3 C4 118.8(4) . .
C5 C4 O4 124.9(3) . .
C5 C4 C3 120.0(3) . .
O4 C4 C3 115.1(3) . .
C4 C5 C6 120.3(4) . .
C4 C5 H5 119.8 . .
C6 C5 H5 119.8 . .
C7 C6 C5 119.8(4) . .
C7 C6 H6 120.1 . .
C5 C6 H6 120.1 . .
C6 C7 C8 120.8(4) . .
C6 C7 H7 119.6 . .
C8 C7 H7 119.6 . .
C7 C8 C3 120.4(4) . .
C7 C8 H8 119.8 . .
C3 C8 H8 119.8 . .
O4 C9 C10 108.2(3) . .
O4 C9 H9A 110.0 . .
C10 C9 H9A 110.0 . .
O4 C9 H9B 110.0 . .
C10 C9 H9B 110.0 . .
H9A C9 H9B 108.4 . .
O5 C10 O6 124.3(3) . .
O5 C10 C9 121.0(3) . .
O6 C10 C9 114.6(3) . .
C13 C11 N2 109.7(3) . .
C13 C11 H11 125.1 . .
N2 C11 H11 125.1 . .
N2 C12 N1 111.9(3) . .
N2 C12 H12 124.0 . .
N1 C12 H12 124.0 . .
C11 C13 N1 106.3(3) . .
C11 C13 H13 126.9 . .
N1 C13 H13 126.9 . .
N1 C14 C15 111.2(3) . .
N1 C14 H14A 109.4 . .
C15 C14 H14A 109.4 . .
N1 C14 H14B 109.4 . .
C15 C14 H14B 109.4 . .
H14A C14 H14B 108.0 . .
C15 C15 C14 113.9(4) 3_767 .
C15 C15 H15A 108.8 3_767 .
C14 C15 H15A 108.8 . .
C15 C15 H15B 108.8 3_767 .
C14 C15 H15B 108.8 . .
H15A C15 H15B 107.7 . .
N3 C16 N4 111.5(3) . .
N3 C16 H16 124.3 . .
N4 C16 H16 124.3 . .
C18 C17 N4 106.4(3) . .
C18 C17 H17 126.8 . .
N4 C17 H17 126.8 . .
C17 C18 N3 109.5(3) . .
C17 C18 H18 125.2 . .
N3 C18 H18 125.2 . .
N4 C19 C20 113.7(3) . .
N4 C19 H19A 108.8 . .
C20 C19 H19A 108.8 . .
N4 C19 H19B 108.8 . .
C20 C19 H19B 108.8 . .
H19A C19 H19B 107.7 . .
C19 C20 C20 111.3(4) . 3_666
C19 C20 H20A 109.4 . .
C20 C20 H20A 109.4 3_666 .
C19 C20 H20B 109.4 . .
C20 C20 H20B 109.4 3_666 .
H20A C20 H20B 108.0 . .
C12 N1 C13 106.9(3) . .
C12 N1 C14 126.3(3) . .
C13 N1 C14 126.4(3) . .
C16 N4 C17 106.9(3) . .
C16 N4 C19 124.6(3) . .
C17 N4 C19 128.3(3) . .
C12 N2 C11 105.2(3) . .
C12 N2 Zn1 127.0(2) . .
C11 N2 Zn1 127.8(3) . .
C16 N3 C18 105.6(3) . .
C16 N3 Zn1 125.2(3) . .
C18 N3 Zn1 129.1(2) . .
C1 O1 Zn1 107.5(3) . 1_455
C3 O3 C2 119.6(3) . .
C4 O4 C9 116.9(3) . .
C10 O6 Zn1 114.2(2) . .
H11W O1W H12W 105.7 . .
H21W O2W H22W 104.3 . .
H31W O3W H32W 104.2 . .
O6 Zn1 N2 107.11(12) . .
O6 Zn1 N3 116.49(12) . .
N2 Zn1 N3 106.72(12) . .
O6 Zn1 O1 98.19(12) . 1_655
N2 Zn1 O1 130.65(14) . 1_655
N3 Zn1 O1 98.28(13) . 1_655

loop_
_geom_bond_atom_site_label_1
_geom_bond_atom_site_label_2
_geom_bond_distance
_geom_bond_site_symmetry_2
C1 O1 1.214(5) .
C1 O2 1.213(6) .
C1 C2 1.495(5) .
C2 O3 1.418(4) .
C2 H2A 0.9700 .
C2 H2B 0.9700 .
C3 O3 1.364(5) .
C3 C8 1.380(5) .
C3 C4 1.406(5) .
C4 C5 1.371(5) .
C4 O4 1.373(4) .
C5 C6 1.383(5) .
C5 H5 0.9300 .
C6 C7 1.365(6) .
C6 H6 0.9300 .
C7 C8 1.376(6) .
C7 H7 0.9300 .
C8 H8 0.9300 .
C9 O4 1.412(4) .
C9 C10 1.507(5) .
C9 H9A 0.9700 .
C9 H9B 0.9700 .
C10 O5 1.215(4) .
C10 O6 1.276(4) .
C11 C13 1.345(6) .
C11 N2 1.365(5) .
C11 H11 0.9300 .
C12 N2 1.312(4) .
C12 N1 1.329(5) .
C12 H12 0.9300 .
C13 N1 1.363(5) .
C13 H13 0.9300 .
C14 N1 1.465(5) .
C14 C15 1.515(5) .
C14 H14A 0.9700 .
C14 H14B 0.9700 .
C15 C15 1.513(7) 3_767
C15 H15A 0.9700 .
C15 H15B 0.9700 .
C16 N3 1.315(5) .
C16 N4 1.330(5) .
C16 H16 0.9300 .
C17 C18 1.346(5) .
C17 N4 1.364(5) .
C17 H17 0.9300 .
C18 N3 1.360(5) .
C18 H18 0.9300 .
C19 N4 1.474(4) .
C19 C20 1.490(5) .
C19 H19A 0.9700 .
C19 H19B 0.9700 .
C20 C20 1.523(7) 3_666
C20 H20A 0.9700 .
C20 H20B 0.9700 .
N2 Zn1 1.994(3) .
N3 Zn1 1.999(3) .
O1 Zn1 2.069(3) 1_455
O6 Zn1 1.970(2) .
O1W H11W 0.8463 .
O1W H12W 0.8494 .
O2W H21W 0.8581 .
O2W H22W 0.8514 .
O3W H31W 0.8574 .
O3W H32W 0.8589 .
Zn1 O1 2.069(3) 1_655

loop_
_geom_hbond_atom_site_label_D
_geom_hbond_atom_site_label_H
_geom_hbond_atom_site_label_A
_geom_hbond_distance_DH
_geom_hbond_distance_HA
_geom_hbond_distance_DA
_geom_hbond_angle_DHA
_geom_hbond_site_symmetry_A
O3W H32W O1W 0.86 2.32 2.869(6) 122.2 4_665
O3W H31W O1 0.86 2.04 2.887(6) 170.7 1_655
O2W H22W O6 0.85 2.29 3.050(5) 148.1 1_565
O2W H21W O3W 0.86 1.96 2.806(6) 169.2 3_766
O1W H12W O5 0.85 1.98 2.794(4) 160.6 .
O1W H11W O3 0.85 2.63 3.360(5) 144.9 .

loop_
_geom_torsion_atom_site_label_1
_geom_torsion_atom_site_label_2
_geom_torsion_atom_site_label_3
_geom_torsion_atom_site_label_4
_geom_torsion
_geom_torsion_site_symmetry_4
O1 C1 C2 O3 -175.4(4) .
O2 C1 C2 O3 7.5(6) .
O3 C3 C4 C5 -175.6(4) .
C8 C3 C4 C5 1.3(6) .
O3 C3 C4 O4 4.2(5) .
C8 C3 C4 O4 -178.8(3) .
O4 C4 C5 C6 179.7(4) .
C3 C4 C5 C6 -0.5(6) .
C4 C5 C6 C7 -0.3(6) .
C5 C6 C7 C8 0.3(7) .
C6 C7 C8 C3 0.5(6) .
O3 C3 C8 C7 175.2(4) .
C4 C3 C8 C7 -1.3(6) .
O4 C9 C10 O5 26.9(5) .
O4 C9 C10 O6 -155.3(3) .
N2 C11 C13 N1 0.1(5) .
N1 C14 C15 C15 -55.4(5) 3_767
N4 C17 C18 N3 1.0(5) .
N4 C19 C20 C20 179.7(4) 3_666
N2 C12 N1 C13 0.3(4) .
N2 C12 N1 C14 -172.5(3) .
C11 C13 N1 C12 -0.2(4) .
C11 C13 N1 C14 172.6(4) .
C15 C14 N1 C12 108.4(4) .
C15 C14 N1 C13 -63.0(5) .
N3 C16 N4 C17 0.1(5) .
N3 C16 N4 C19 175.3(3) .
C18 C17 N4 C16 -0.7(5) .
C18 C17 N4 C19 -175.6(4) .
C20 C19 N4 C16 165.3(4) .
C20 C19 N4 C17 -20.6(6) .
N1 C12 N2 C11 -0.2(4) .
N1 C12 N2 Zn1 -177.7(2) .
C13 C11 N2 C12 0.1(5) .
C13 C11 N2 Zn1 177.5(3) .
N4 C16 N3 C18 0.5(5) .
N4 C16 N3 Zn1 -177.2(2) .
C17 C18 N3 C16 -0.9(5) .
C17 C18 N3 Zn1 176.6(3) .
O2 C1 O1 Zn1 -7.6(6) 1_455
C2 C1 O1 Zn1 175.5(3) 1_455
C8 C3 O3 C2 4.6(6) .
C4 C3 O3 C2 -178.7(3) .
C1 C2 O3 C3 85.6(5) .
C5 C4 O4 C9 25.3(5) .
C3 C4 O4 C9 -154.5(3) .
C10 C9 O4 C4 174.3(3) .
O5 C10 O6 Zn1 -7.2(5) .
C9 C10 O6 Zn1 175.1(2) .
C10 O6 Zn1 N2 76.1(3) .
C10 O6 Zn1 N3 -43.2(3) .
C10 O6 Zn1 O1 -146.7(3) 1_655
C12 N2 Zn1 O6 161.9(3) .
C11 N2 Zn1 O6 -15.0(3) .
C12 N2 Zn1 N3 -72.7(3) .
C11 N2 Zn1 N3 110.4(3) .
C12 N2 Zn1 O1 44.4(4) 1_655
C11 N2 Zn1 O1 -132.5(3) 1_655
C16 N3 Zn1 O6 75.0(3) .
C18 N3 Zn1 O6 -102.1(3) .
C16 N3 Zn1 N2 -44.5(3) .
C18 N3 Zn1 N2 138.4(3) .
C16 N3 Zn1 O1 178.5(3) 1_655
C18 N3 Zn1 O1 1.4(4) 1_655
